data_7160794
loop_
_publ_author_name
'Shoji, Taku'
'Yamazaki, Akari'
'Yoshida, Miku'
'Yasunami Deceased, Masafumi'
'Mori, Shigeki'
'Okujima, Tetsuo'
'Kamayachi, Takumi'
'Uchiyama, Ikumi'
'Sekiguchi, Ryuta'
'Ito, Shunji'

_publ_section_title
;
 Synthesis of naphth[2,1-<i>a</i>]azulenes <i>via</i> [8 + 2]
 cycloaddition of 2<i>H</i>-cyclohepta[<i>b</i>]furan-2-ones, and their
 reactivity, optical, and structural properties.
;
_journal_issue 44
_journal_name_full 'Organic &amp; biomolecular chemistry'
_journal_page_first 10088
_journal_page_last 10099
_journal_paper_doi 10.1039/d5ob01492a
_journal_volume 23
_journal_year 2025
_chemical_formula_moiety 'C25 H18 N2'
_chemical_formula_sum 'C25 H18 N2'
_chemical_formula_weight 346.41
_space_group_crystal_system orthorhombic
_space_group_IT_number 33
_space_group_name_Hall 'P 2c -2n'
_space_group_name_H-M_alt 'P n a 21'
_atom_sites_solution_hydrogens geom
_atom_sites_solution_primary dual
_audit_creation_date 2025-09-13
_audit_creation_method
;
Olex2 1.5
(compiled 2025.07.13 svn.rb7424aed for OlexSys, GUI svn.r7314)
;
_audit_update_record
;
2025-09-16 deposited with the CCDC.	2025-10-13 downloaded from the CCDC.
;
_cell_angle_alpha 90
_cell_angle_beta 90
_cell_angle_gamma 90
_cell_formula_units_Z 4
_cell_length_a 13.6050(6)
_cell_length_b 20.2182(11)
_cell_length_c 6.4271(4)
_cell_measurement_reflns_used 14180
_cell_measurement_temperature 100
_cell_measurement_theta_max 30.5430
_cell_measurement_theta_min 1.9880
_cell_volume 1767.89(17)
_computing_cell_refinement 'CrysAlisPro 1.171.44.85 (Rigaku OD, 2024)'
_computing_data_collection 'CrystalClear-SM Expert 2.1 b46 (Rigaku, 2016)'
_computing_data_reduction 'CrysAlisPro 1.171.44.85 (Rigaku OD, 2024)'
_computing_molecular_graphics 'Olex2 1.5 (Dolomanov et al., 2009)'
_computing_publication_material 'Olex2 1.5 (Dolomanov et al., 2009)'
_computing_structure_refinement 'SHELXL-2018/3 (Sheldrick, 2018)'
_computing_structure_solution 'SHELXT 2018/2 (Sheldrick, 2018)'
_diffrn_ambient_temperature 100
_diffrn_detector CCD
_diffrn_detector_area_resol_mean 7.111
_diffrn_detector_type 'Rigaku Saturn724+ area detector'
_diffrn_measured_fraction_theta_full 1.000
_diffrn_measured_fraction_theta_max 0.961
_diffrn_measurement_details
;
List of Runs (angles in degrees, time in seconds):

  # Type    Start    End  Width  t~exp~   \w     \q     \k     \f   Frames
#--------------------------------------------------------------------------
  1  \w   -105.00  75.00   0.50   32.00    --  -15.00  45.00   0.00  360
  2  \w   -105.00  75.00   0.50   32.00    --  -15.00  45.00  90.00  360
  3  \w   -105.00  75.00   0.50   32.00    --  -15.00  45.00 180.00  360
  4  \w   -105.00  75.00   0.50   32.00    --  -15.00  45.00 270.00  360
;
_diffrn_measurement_device 'AFC11 SATURN724+ Right'
_diffrn_measurement_device_type 'Rigaku Varimax with Saturn'
_diffrn_measurement_method '\w scans'
_diffrn_orient_matrix_type 'CrysAlisPro convention (1999,Acta A55,543-557)'
_diffrn_orient_matrix_UB_11 -0.0122288000
_diffrn_orient_matrix_UB_12 -0.0336630000
_diffrn_orient_matrix_UB_13 0.0173210000
_diffrn_orient_matrix_UB_21 -0.0487236000
_diffrn_orient_matrix_UB_22 0.0062320000
_diffrn_orient_matrix_UB_23 -0.0340948000
_diffrn_orient_matrix_UB_31 0.0140076000
_diffrn_orient_matrix_UB_32 -0.0077005000
_diffrn_orient_matrix_UB_33 -0.1034708000
_diffrn_radiation_collimation 0.3
_diffrn_radiation_monochromator 'multi-layer mirror optics'
_diffrn_radiation_probe x-ray
_diffrn_radiation_type 'Mo K\a'
_diffrn_radiation_wavelength 0.71073
_diffrn_reflns_av_R_equivalents 0.0865
_diffrn_reflns_av_unetI/netI 0.0775
_diffrn_reflns_Laue_measured_fraction_full 1.000
_diffrn_reflns_Laue_measured_fraction_max 0.961
_diffrn_reflns_limit_h_max 18
_diffrn_reflns_limit_h_min -19
_diffrn_reflns_limit_k_max 29
_diffrn_reflns_limit_k_min -27
_diffrn_reflns_limit_l_max 9
_diffrn_reflns_limit_l_min -9
_diffrn_reflns_number 36659
_diffrn_reflns_point_group_measured_fraction_full 1.000
_diffrn_reflns_point_group_measured_fraction_max 0.932
_diffrn_reflns_theta_full 25.242
_diffrn_reflns_theta_max 30.911
_diffrn_reflns_theta_min 1.804
_diffrn_source 'rotating anode X-ray generator'
_diffrn_source_current 24.0
_diffrn_source_power 1.2
_diffrn_source_target Mo
_diffrn_source_type 'MicroMax 007'
_diffrn_source_voltage 50.0
_exptl_absorpt_coefficient_mu 0.076
_exptl_absorpt_correction_T_max 1.00000
_exptl_absorpt_correction_T_min 0.67037
_exptl_absorpt_correction_type multi-scan
_exptl_absorpt_process_details
;
CrysAlisPro 1.171.44.85 (Rigaku Oxford Diffraction, 2024)
Empirical absorption correction using spherical harmonics,
implemented in SCALE3 ABSPACK scaling algorithm.
;
_exptl_crystal_colour violet
_exptl_crystal_colour_primary violet
_exptl_crystal_density_diffrn 1.302
_exptl_crystal_density_method 'not measured'
_exptl_crystal_description needle
_exptl_crystal_F_000 728
_exptl_crystal_size_max 0.28
_exptl_crystal_size_mid 0.02
_exptl_crystal_size_min 0.01
_refine_diff_density_max 0.295
_refine_diff_density_min -0.261
_refine_diff_density_rms 0.057
_refine_ls_abs_structure_details
;
 Flack x determined using 1318 quotients [(I+)-(I-)]/[(I+)+(I-)]
 (Parsons, Flack and Wagner, Acta Cryst. B69 (2013) 249-259).
;
_refine_ls_abs_structure_Flack -3.6(10)
_refine_ls_extinction_method none
_refine_ls_goodness_of_fit_ref 1.016
_refine_ls_hydrogen_treatment constr
_refine_ls_matrix_type full
_refine_ls_number_parameters 246
_refine_ls_number_reflns 5221
_refine_ls_number_restraints 1
_refine_ls_restrained_S_all 1.016
_refine_ls_R_factor_all 0.0952
_refine_ls_R_factor_gt 0.0561
_refine_ls_shift/su_max 0.001
_refine_ls_shift/su_mean 0.000
_refine_ls_structure_factor_coef Fsqd
_refine_ls_weighting_details 'w=1/[\s^2^(Fo^2^)+(0.0378P)^2^+0.5588P] where P=(Fo^2^+2Fc^2^)/3'
_refine_ls_weighting_scheme calc
_refine_ls_wR_factor_gt 0.0931
_refine_ls_wR_factor_ref 0.1040
_reflns_Friedel_coverage 0.797
_reflns_Friedel_fraction_full 1.000
_reflns_Friedel_fraction_max 0.899
_reflns_number_gt 3885
_reflns_number_total 5221
_reflns_threshold_expression 'I > 2\s(I)'
_cod_data_source_file d5ob01492a2.cif
_cod_data_source_block shoji_4_autored
_cod_depositor_comments 'Adding full bibliography for 7160792--7160797.cif.'
_cod_database_code 7160794
_shelx_shelxl_version_number 2018/3
_chemical_oxdiff_formula N2C25H18
_shelx_space_group_comment
;
The symmetry employed for this shelxl refinement is uniquely defined
by the following loop, which should always be used as a source of
symmetry information in preference to the above space-group names.
They are only intended as comments.
;
_cell_oxdiff_angle_alpha 90.019(4)
_cell_oxdiff_angle_beta 90.002(4)
_cell_oxdiff_angle_gamma 90.006(3)
_cell_oxdiff_length_a 13.6013(6)
_cell_oxdiff_length_b 20.2154(8)
_cell_oxdiff_length_c 6.4298(3)
_cell_oxdiff_measurement_reflns_used 14179
_cell_oxdiff_volume 1767.89(14)
_diffrn_oxdiff_digest_od_ed
;

;
_olex2_refinement_description
;
1. Fixed Uiso
 At 1.2 times of:
  All C(H) groups
 At 1.5 times of:
  All C(H,H,H) groups
2.a Ternary CH refined with riding coordinates:
 C19(H19)
2.b Aromatic/amide H refined with riding coordinates:
 C1(H1), C2(H2), C3(H3), C4(H4), C6(H6), C7(H7), C10(H10), C11(H11), C12(H12),
 C14(H14), C22(H22)
2.c Idealised Me refined as rotating group:
 C20(H20A,H20B,H20C), C21(H21A,H21B,H21C)
;
_olex2_exptl_crystal_mounting_method loop
_olex2_submission_special_instructions 'No special instructions were received'
_oxdiff_exptl_absorpt_empirical_details
;
Empirical correction (ABSPACK) includes:
- Absorption correction using spherical harmonics
- Frame scaling
- Detector area scaling
;
_oxdiff_exptl_absorpt_empirical_full_max 1.330
_oxdiff_exptl_absorpt_empirical_full_min 0.562

loop_
_space_group_symop_operation_xyz
'x, y, z'
'-x, -y, z+1/2'
'x+1/2, -y+1/2, z'
'-x+1/2, y+1/2, z+1/2'

loop_
_atom_site_label
_atom_site_type_symbol
_atom_site_fract_x
_atom_site_fract_y
_atom_site_fract_z
_atom_site_U_iso_or_equiv
_atom_site_adp_type
_atom_site_occupancy
_atom_site_site_symmetry_order
_atom_site_calc_flag
_atom_site_refinement_flags_posn
_atom_site_refinement_flags_adp
_atom_site_refinement_flags_occupancy
_atom_site_disorder_assembly
_atom_site_disorder_group
N1 N 0.10228(18) 0.24385(11) 0.6604(4) 0.0252(5) Uani 1 1 d . . . . .
N2 N 0.12148(19) 0.35595(12) 0.0921(4) 0.0292(6) Uani 1 1 d . . . . .
C1 C 0.11927(18) 0.51558(13) 0.9363(4) 0.0161(5) Uani 1 1 d . . . . .
H1 H 0.112794 0.469599 0.909223 0.019 Uiso 1 1 calc R U . . .
C2 C 0.07751(18) 0.54164(14) 1.1129(4) 0.0199(6) Uani 1 1 d . . . . .
H2 H 0.043276 0.513512 1.206503 0.024 Uiso 1 1 calc R U . . .
C3 C 0.08505(19) 0.60958(14) 1.1559(4) 0.0215(6) Uani 1 1 d . . . . .
H3 H 0.055865 0.627427 1.277848 0.026 Uiso 1 1 calc R U . . .
C4 C 0.13452(18) 0.64971(14) 1.0215(4) 0.0197(6) Uani 1 1 d . . . . .
H4 H 0.139124 0.695640 1.051113 0.024 Uiso 1 1 calc R U . . .
C5 C 0.17933(18) 0.62460(13) 0.8383(4) 0.0160(5) Uani 1 1 d . . . . .
C6 C 0.23227(19) 0.66737(12) 0.7019(4) 0.0184(6) Uani 1 1 d . . . . .
H6 H 0.236858 0.713048 0.735063 0.022 Uiso 1 1 calc R U . . .
C7 C 0.27617(18) 0.64489(12) 0.5265(4) 0.0165(5) Uani 1 1 d . . . . .
H7 H 0.309717 0.674351 0.435812 0.020 Uiso 1 1 calc R U . . .
C8 C 0.27085(17) 0.57619(12) 0.4813(4) 0.0130(5) Uani 1 1 d . . . . .
C9 C 0.31309(16) 0.54106(11) 0.3075(4) 0.0123(5) Uani 1 1 d . . . . .
C10 C 0.35977(18) 0.56941(11) 0.1410(4) 0.0147(5) Uani 1 1 d . . . . .
H10 H 0.363515 0.616327 0.141722 0.018 Uiso 1 1 calc R U . . .
C11 C 0.40281(17) 0.53751(13) -0.0307(4) 0.0155(5) Uani 1 1 d . . . . .
H11 H 0.422307 0.565546 -0.141956 0.019 Uiso 1 1 calc R U . . .
C12 C 0.42045(18) 0.47116(13) -0.0592(4) 0.0163(5) Uani 1 1 d . . . . .
H12 H 0.453021 0.460423 -0.185526 0.020 Uiso 1 1 calc R U . . .
C13 C 0.39803(17) 0.41627(13) 0.0688(4) 0.0147(5) Uani 1 1 d . . . . .
C14 C 0.33668(17) 0.41742(12) 0.2405(4) 0.0142(5) Uani 1 1 d . . . . .
H14 H 0.323661 0.375302 0.299949 0.017 Uiso 1 1 calc R U . . .
C15 C 0.29044(17) 0.47075(12) 0.3414(4) 0.0125(5) Uani 1 1 d . . . . .
C16 C 0.23006(17) 0.46582(12) 0.5219(4) 0.0129(5) Uani 1 1 d . . . . .
C17 C 0.22102(17) 0.53176(12) 0.6109(4) 0.0127(5) Uani 1 1 d . . . . .
C18 C 0.17161(17) 0.55559(12) 0.7942(4) 0.0143(5) Uani 1 1 d . . . . .
C19 C 0.44311(18) 0.35054(13) 0.0007(4) 0.0171(5) Uani 1 1 d . . . . .
H19 H 0.506270 0.361278 -0.071319 0.021 Uiso 1 1 calc R U . . .
C20 C 0.4683(2) 0.30344(12) 0.1783(5) 0.0225(6) Uani 1 1 d . . . . .
H20A H 0.507685 0.326840 0.282594 0.034 Uiso 1 1 calc R U . . .
H20B H 0.505902 0.265904 0.123724 0.034 Uiso 1 1 calc R U . . .
H20C H 0.407544 0.287316 0.242522 0.034 Uiso 1 1 calc R U . . .
C21 C 0.3776(2) 0.31604(16) -0.1592(5) 0.0359(8) Uani 1 1 d . . . . .
H21A H 0.313547 0.306254 -0.096415 0.054 Uiso 1 1 calc R U . . .
H21B H 0.408740 0.274717 -0.203898 0.054 Uiso 1 1 calc R U . . .
H21C H 0.368369 0.345031 -0.279861 0.054 Uiso 1 1 calc R U . . .
C22 C 0.19025(17) 0.40564(11) 0.6013(4) 0.0136(5) Uani 1 1 d . . . . .
H22 H 0.188158 0.401201 0.748425 0.016 Uiso 1 1 calc R U . . .
C23 C 0.15489(17) 0.35381(12) 0.4881(4) 0.0150(5) Uani 1 1 d . . . . .
C24 C 0.12521(18) 0.29297(13) 0.5870(4) 0.0165(5) Uani 1 1 d . . . . .
C25 C 0.13709(19) 0.35585(13) 0.2685(4) 0.0180(6) Uani 1 1 d . . . . .

loop_
_atom_site_aniso_label
_atom_site_aniso_U_11
_atom_site_aniso_U_22
_atom_site_aniso_U_33
_atom_site_aniso_U_23
_atom_site_aniso_U_13
_atom_site_aniso_U_12
N1 0.0280(13) 0.0196(12) 0.0281(13) 0.0041(11) -0.0007(11) -0.0025(9)
N2 0.0409(15) 0.0260(14) 0.0207(13) 0.0030(11) -0.0017(12) -0.0139(11)
C1 0.0121(11) 0.0182(13) 0.0180(13) -0.0015(11) -0.0020(10) 0.0007(10)
C2 0.0126(12) 0.0298(15) 0.0171(14) 0.0020(12) 0.0004(11) 0.0017(11)
C3 0.0166(13) 0.0317(15) 0.0161(14) -0.0063(12) 0.0006(12) 0.0079(11)
C4 0.0199(12) 0.0200(14) 0.0191(14) -0.0053(12) -0.0028(12) 0.0055(11)
C5 0.0123(11) 0.0190(12) 0.0169(13) -0.0014(11) -0.0043(11) 0.0049(10)
C6 0.0211(13) 0.0106(12) 0.0234(15) -0.0024(11) -0.0044(11) 0.0021(10)
C7 0.0168(12) 0.0135(12) 0.0194(14) 0.0021(11) -0.0013(11) -0.0012(10)
C8 0.0107(11) 0.0138(12) 0.0144(13) 0.0007(10) -0.0036(10) 0.0015(9)
C9 0.0098(11) 0.0120(11) 0.0152(13) 0.0007(10) -0.0049(10) 0.0011(9)
C10 0.0109(11) 0.0130(11) 0.0203(14) 0.0024(11) -0.0035(10) -0.0020(9)
C11 0.0108(11) 0.0203(13) 0.0155(14) 0.0053(11) -0.0001(10) -0.0027(10)
C12 0.0114(11) 0.0219(14) 0.0156(13) -0.0006(11) 0.0015(10) 0.0001(10)
C13 0.0106(11) 0.0183(13) 0.0153(14) -0.0020(10) -0.0019(10) 0.0000(10)
C14 0.0131(11) 0.0127(12) 0.0168(13) 0.0025(10) -0.0008(10) -0.0018(9)
C15 0.0097(10) 0.0135(12) 0.0144(12) -0.0002(11) -0.0033(10) -0.0013(9)
C16 0.0104(11) 0.0146(12) 0.0138(12) 0.0014(10) -0.0011(10) 0.0010(9)
C17 0.0092(11) 0.0144(12) 0.0144(12) 0.0006(10) -0.0026(10) -0.0002(9)
C18 0.0104(11) 0.0176(12) 0.0148(13) -0.0017(10) -0.0040(10) 0.0034(9)
C19 0.0134(11) 0.0183(13) 0.0197(14) -0.0037(11) 0.0021(11) 0.0033(10)
C20 0.0220(14) 0.0154(12) 0.0301(16) -0.0019(12) 0.0007(13) 0.0029(11)
C21 0.0343(17) 0.0355(18) 0.0378(19) -0.0236(16) -0.0135(16) 0.0152(14)
C22 0.0112(11) 0.0160(12) 0.0135(12) 0.0026(10) 0.0023(10) 0.0039(9)
C23 0.0137(11) 0.0162(12) 0.0149(13) 0.0026(11) 0.0020(10) 0.0003(10)
C24 0.0161(12) 0.0175(13) 0.0160(13) -0.0010(11) -0.0008(11) 0.0006(10)
C25 0.0203(13) 0.0135(12) 0.0201(15) 0.0024(11) 0.0018(12) -0.0070(10)

loop_
_atom_type_symbol
_atom_type_description
_atom_type_scat_dispersion_real
_atom_type_scat_dispersion_imag
_atom_type_scat_source
C C 0.0033 0.0016 'International Tables Vol C Tables 4.2.6.8 and 6.1.1.4'
H H 0.0000 0.0000 'International Tables Vol C Tables 4.2.6.8 and 6.1.1.4'
N N 0.0061 0.0033 'International Tables Vol C Tables 4.2.6.8 and 6.1.1.4'

loop_
_geom_angle_atom_site_label_1
_geom_angle_atom_site_label_2
_geom_angle_atom_site_label_3
_geom_angle
_geom_angle_site_symmetry_1
_geom_angle_site_symmetry_3
_geom_angle_publ_flag
C2 C1 H1 119.2 . . ?
C2 C1 C18 121.5(2) . . ?
C18 C1 H1 119.2 . . ?
C1 C2 H2 119.8 . . ?
C1 C2 C3 120.5(3) . . ?
C3 C2 H2 119.8 . . ?
C2 C3 H3 120.2 . . ?
C4 C3 C2 119.6(3) . . ?
C4 C3 H3 120.2 . . ?
C3 C4 H4 119.2 . . ?
C3 C4 C5 121.6(2) . . ?
C5 C4 H4 119.2 . . ?
C4 C5 C6 120.6(2) . . ?
C4 C5 C18 118.9(2) . . ?
C6 C5 C18 120.5(2) . . ?
C5 C6 H6 119.0 . . ?
C7 C6 C5 122.1(2) . . ?
C7 C6 H6 119.0 . . ?
C6 C7 H7 120.8 . . ?
C6 C7 C8 118.4(2) . . ?
C8 C7 H7 120.8 . . ?
C7 C8 C9 128.3(2) . . ?
C17 C8 C7 122.0(2) . . ?
C17 C8 C9 109.7(2) . . ?
C8 C9 C15 106.1(2) . . ?
C10 C9 C8 125.7(2) . . ?
C10 C9 C15 128.1(2) . . ?
C9 C10 H10 116.0 . . ?
C9 C10 C11 127.9(2) . . ?
C11 C10 H10 116.0 . . ?
C10 C11 H11 115.7 . . ?
C12 C11 C10 128.6(2) . . ?
C12 C11 H11 115.7 . . ?
C11 C12 H12 114.7 . . ?
C11 C12 C13 130.6(3) . . ?
C13 C12 H12 114.7 . . ?
C12 C13 C19 115.4(2) . . ?
C14 C13 C12 125.5(2) . . ?
C14 C13 C19 119.0(2) . . ?
C13 C14 H14 114.7 . . ?
C13 C14 C15 130.6(2) . . ?
C15 C14 H14 114.7 . . ?
C14 C15 C9 125.4(2) . . ?
C14 C15 C16 125.4(2) . . ?
C16 C15 C9 108.0(2) . . ?
C15 C16 C17 107.7(2) . . ?
C15 C16 C22 124.8(2) . . ?
C22 C16 C17 127.5(2) . . ?
C8 C17 C16 108.2(2) . . ?
C8 C17 C18 119.9(2) . . ?
C18 C17 C16 131.9(2) . . ?
C1 C18 C5 117.9(2) . . ?
C1 C18 C17 125.0(2) . . ?
C5 C18 C17 117.1(2) . . ?
C13 C19 H19 106.8 . . ?
C13 C19 C21 110.8(2) . . ?
C20 C19 C13 114.8(2) . . ?
C20 C19 H19 106.8 . . ?
C20 C19 C21 110.4(2) . . ?
C21 C19 H19 106.8 . . ?
C19 C20 H20A 109.5 . . ?
C19 C20 H20B 109.5 . . ?
C19 C20 H20C 109.5 . . ?
H20A C20 H20B 109.5 . . ?
H20A C20 H20C 109.5 . . ?
H20B C20 H20C 109.5 . . ?
C19 C21 H21A 109.5 . . ?
C19 C21 H21B 109.5 . . ?
C19 C21 H21C 109.5 . . ?
H21A C21 H21B 109.5 . . ?
H21A C21 H21C 109.5 . . ?
H21B C21 H21C 109.5 . . ?
C16 C22 H22 116.6 . . ?
C23 C22 C16 126.8(2) . . ?
C23 C22 H22 116.6 . . ?
C22 C23 C24 121.2(2) . . ?
C22 C23 C25 124.3(2) . . ?
C25 C23 C24 114.3(2) . . ?
N1 C24 C23 178.1(3) . . ?
N2 C25 C23 178.2(3) . . ?

loop_
_geom_bond_atom_site_label_1
_geom_bond_atom_site_label_2
_geom_bond_distance
_geom_bond_site_symmetry_2
_geom_bond_publ_flag
N1 C24 1.143(3) . ?
N2 C25 1.154(3) . ?
C1 H1 0.9500 . ?
C1 C2 1.374(4) . ?
C1 C18 1.413(4) . ?
C2 H2 0.9500 . ?
C2 C3 1.405(4) . ?
C3 H3 0.9500 . ?
C3 C4 1.363(4) . ?
C4 H4 0.9500 . ?
C4 C5 1.420(4) . ?
C5 C6 1.427(4) . ?
C5 C18 1.428(4) . ?
C6 H6 0.9500 . ?
C6 C7 1.354(4) . ?
C7 H7 0.9500 . ?
C7 C8 1.421(3) . ?
C8 C9 1.443(3) . ?
C8 C17 1.400(3) . ?
C9 C10 1.370(3) . ?
C9 C15 1.471(3) . ?
C10 H10 0.9500 . ?
C10 C11 1.406(4) . ?
C11 H11 0.9500 . ?
C11 C12 1.375(4) . ?
C12 H12 0.9500 . ?
C12 C13 1.415(4) . ?
C13 C14 1.384(3) . ?
C13 C19 1.527(3) . ?
C14 H14 0.9500 . ?
C14 C15 1.407(3) . ?
C15 C16 1.425(3) . ?
C16 C17 1.456(3) . ?
C16 C22 1.426(3) . ?
C17 C18 1.439(4) . ?
C19 H19 1.0000 . ?
C19 C20 1.525(4) . ?
C19 C21 1.529(4) . ?
C20 H20A 0.9800 . ?
C20 H20B 0.9800 . ?
C20 H20C 0.9800 . ?
C21 H21A 0.9800 . ?
C21 H21B 0.9800 . ?
C21 H21C 0.9800 . ?
C22 H22 0.9500 . ?
C22 C23 1.364(3) . ?
C23 C24 1.443(4) . ?
C23 C25 1.432(4) . ?

loop_
_geom_torsion_atom_site_label_1
_geom_torsion_atom_site_label_2
_geom_torsion_atom_site_label_3
_geom_torsion_atom_site_label_4
_geom_torsion
_geom_torsion_site_symmetry_1
_geom_torsion_site_symmetry_2
_geom_torsion_site_symmetry_3
_geom_torsion_site_symmetry_4
_geom_torsion_publ_flag
C1 C2 C3 C4 -0.2(4) . . . . ?
C2 C1 C18 C5 -0.5(3) . . . . ?
C2 C1 C18 C17 177.2(2) . . . . ?
C2 C3 C4 C5 -0.3(4) . . . . ?
C3 C4 C5 C6 -178.9(2) . . . . ?
C3 C4 C5 C18 0.4(4) . . . . ?
C4 C5 C6 C7 179.7(2) . . . . ?
C4 C5 C18 C1 0.1(3) . . . . ?
C4 C5 C18 C17 -177.9(2) . . . . ?
C5 C6 C7 C8 -1.6(4) . . . . ?
C6 C5 C18 C1 179.3(2) . . . . ?
C6 C5 C18 C17 1.3(3) . . . . ?
C6 C7 C8 C9 -178.7(2) . . . . ?
C6 C7 C8 C17 0.7(4) . . . . ?
C7 C8 C9 C10 -6.3(4) . . . . ?
C7 C8 C9 C15 176.9(2) . . . . ?
C7 C8 C17 C16 -179.6(2) . . . . ?
C7 C8 C17 C18 1.2(4) . . . . ?
C8 C9 C10 C11 179.4(2) . . . . ?
C8 C9 C15 C14 -163.6(2) . . . . ?
C8 C9 C15 C16 4.3(2) . . . . ?
C8 C17 C18 C1 -179.9(2) . . . . ?
C8 C17 C18 C5 -2.2(3) . . . . ?
C9 C8 C17 C16 -0.1(3) . . . . ?
C9 C8 C17 C18 -179.3(2) . . . . ?
C9 C10 C11 C12 -9.9(4) . . . . ?
C9 C15 C16 C17 -4.4(3) . . . . ?
C9 C15 C16 C22 178.0(2) . . . . ?
C10 C9 C15 C14 19.7(4) . . . . ?
C10 C9 C15 C16 -172.4(2) . . . . ?
C10 C11 C12 C13 2.5(5) . . . . ?
C11 C12 C13 C14 11.8(4) . . . . ?
C11 C12 C13 C19 -171.0(3) . . . . ?
C12 C13 C14 C15 -6.8(4) . . . . ?
C12 C13 C19 C20 148.1(2) . . . . ?
C12 C13 C19 C21 -85.9(3) . . . . ?
C13 C14 C15 C9 -12.6(4) . . . . ?
C13 C14 C15 C16 -178.4(2) . . . . ?
C14 C13 C19 C20 -34.5(3) . . . . ?
C14 C13 C19 C21 91.4(3) . . . . ?
C14 C15 C16 C17 163.5(2) . . . . ?
C14 C15 C16 C22 -14.1(4) . . . . ?
C15 C9 C10 C11 -4.5(4) . . . . ?
C15 C16 C17 C8 2.8(3) . . . . ?
C15 C16 C17 C18 -178.1(2) . . . . ?
C15 C16 C22 C23 -38.0(4) . . . . ?
C16 C17 C18 C1 1.1(4) . . . . ?
C16 C17 C18 C5 178.9(2) . . . . ?
C16 C22 C23 C24 174.0(2) . . . . ?
C16 C22 C23 C25 -10.8(4) . . . . ?
C17 C8 C9 C10 174.2(2) . . . . ?
C17 C8 C9 C15 -2.6(3) . . . . ?
C17 C16 C22 C23 144.8(3) . . . . ?
C18 C1 C2 C3 0.6(4) . . . . ?
C18 C5 C6 C7 0.5(4) . . . . ?
C19 C13 C14 C15 176.2(2) . . . . ?
C22 C16 C17 C8 -179.6(2) . . . . ?
C22 C16 C17 C18 -0.6(4) . . . . ?
